data_4312570
loop_
_publ_author_name
'Lei Zhu'
'Osvaldo dos Santos'
'Chi Wan Koo'
'Marc Rybstein'
'Louise Pape'
'James W. Canary'

_publ_section_title
;
 Geometry-Dependent Phosphodiester Hydrolysis Catalyzed by Binuclear
 Copper Complexes
;
_journal_name_full 'Inorganic Chemistry'
_journal_page_first 7912
_journal_page_last 7920
_journal_paper_doi 10.1021/ic0340985
_journal_volume 42
_journal_year 2003
_chemical_formula_moiety
;
'C46 H44 N10 Zn2, 4(Cl O4), 3(C2 H3 N), C4 H10 O'
;
_chemical_formula_sum 'C56 H63 Cl4 N13 O17 Zn2'
_chemical_formula_weight 1462.73
_chemical_name_common 02129
_chemical_name_systematic
; 
 ? 
;
_space_group_IT_number 9
_symmetry_cell_setting monoclinic
_symmetry_space_group_name_Hall 'C -2yc'
_symmetry_space_group_name_H-M 'C 1 c 1'
_atom_sites_solution_hydrogens geom
_atom_sites_solution_primary direct
_atom_sites_solution_secondary 'difference Fourier synthesis'
_audit_creation_method SHELXL-97
_cell_angle_alpha 90.00
_cell_angle_beta 111.138(2)
_cell_angle_gamma 90.00
_cell_formula_units_Z 4
_cell_length_a 21.411(3)
_cell_length_b 11.1057(15)
_cell_length_c 29.054(4)
_cell_measurement_reflns_used 3735
_cell_measurement_temperature 173(2)
_cell_measurement_theta_max 25.92
_cell_measurement_theta_min 2.36
_cell_volume 6443.7(15)
_computing_cell_refinement 'Bruker SMART'
_computing_data_collection 'Bruker SMART'
_computing_data_reduction 'Bruker SAINT'
_computing_molecular_graphics 'Bruker SHELXTL'
_computing_publication_material 'Bruker SHELXTL'
_computing_structure_refinement SHELXL-97
_computing_structure_solution SIR92
_diffrn_ambient_temperature 173(2)
_diffrn_measured_fraction_theta_full 0.996
_diffrn_measured_fraction_theta_max 0.996
_diffrn_measurement_device_type 'Bruker CCD area detector'
_diffrn_measurement_method 'phi and omega scans'
_diffrn_radiation_monochromator graphite
_diffrn_radiation_source 'fine-focus sealed tube'
_diffrn_radiation_type MoK\a
_diffrn_radiation_wavelength 0.71073
_diffrn_reflns_av_R_equivalents 0.043
_diffrn_reflns_av_sigmaI/netI 0.0558
_diffrn_reflns_limit_h_max 27
_diffrn_reflns_limit_h_min -27
_diffrn_reflns_limit_k_max 14
_diffrn_reflns_limit_k_min -14
_diffrn_reflns_limit_l_max 37
_diffrn_reflns_limit_l_min -37
_diffrn_reflns_number 37432
_diffrn_reflns_theta_full 27.55
_diffrn_reflns_theta_max 27.55
_diffrn_reflns_theta_min 1.50
_diffrn_standards_decay_% none
_exptl_absorpt_coefficient_mu 0.988
_exptl_absorpt_correction_T_max 0.869
_exptl_absorpt_correction_T_min 0.755
_exptl_absorpt_correction_type multi-scan
_exptl_absorpt_process_details 'SADABS 2.03 (Sheldrick, 2000)'
_exptl_crystal_colour colourless
_exptl_crystal_density_diffrn 1.508
_exptl_crystal_density_meas ?
_exptl_crystal_density_method 'not measured'
_exptl_crystal_description block
_exptl_crystal_F_000 3016
_exptl_crystal_size_max 0.44
_exptl_crystal_size_mid 0.32
_exptl_crystal_size_min 0.14
_refine_diff_density_max 0.402
_refine_diff_density_min -0.373
_refine_diff_density_rms 0.058
_refine_ls_abs_structure_details 'Flack H D (1983), Acta Cryst. A39, 876-881'
_refine_ls_abs_structure_Flack 0.319(8)
_refine_ls_extinction_method none
_refine_ls_goodness_of_fit_ref 1.026
_refine_ls_hydrogen_treatment constr
_refine_ls_matrix_type full
_refine_ls_number_parameters 706
_refine_ls_number_reflns 14738
_refine_ls_number_restraints 2
_refine_ls_restrained_S_all 1.026
_refine_ls_R_factor_all 0.0500
_refine_ls_R_factor_gt 0.0383
_refine_ls_shift/su_max 0.001
_refine_ls_shift/su_mean 0.000
_refine_ls_structure_factor_coef Fsqd
_refine_ls_weighting_details 'calc w=1/[\s^2^(Fo^2^)+(0.0428P)^2^] where P=(Fo^2^+2Fc^2^)/3'
_refine_ls_weighting_scheme calc
_refine_ls_wR_factor_gt 0.0873
_refine_ls_wR_factor_ref 0.0924
_reflns_number_gt 12099
_reflns_number_total 14738
_reflns_threshold_expression >2sigma(I)
_cod_data_source_file ic0340985si20030129_074641_2.cif
_cod_data_source_block 02129
_cod_depositor_comments
;
The following automatic conversions were performed:

'_symmetry_cell_setting' value 'Monoclinic' changed to 'monoclinic'
according to the built-in table from CIF Core dictionary named
'cif_core.dic' version 2.4.1 from 2010-06-29.

Automatic conversion script
Id: cif_fix_values 1646 2011-03-28 12:23:43Z adriana 

The following automatic conversions were performed:

'_exptl_crystal_density_meas' value 'not measured' was changed to '?'
- the value is perceived as not measured.

Automatic conversion script
Id: cif_fix_values 3008 2015-01-20 13:52:24Z robertas 

The following automatic conversions were performed:

'_atom_sites_solution_primary' value 'direct methods' was changed to
'direct'.

'_atom_sites_solution_hydrogens' value 'placed geometrically' was
changed to 'geom'.

Automatic conversion script
Id: cif_fix_values 6452 2018-10-05 10:23:21Z andrius 
;
_cod_database_code 4312570

loop_
_symmetry_equiv_pos_as_xyz
'x, y, z'
'x, -y, z+1/2'
'x+1/2, y+1/2, z'
'x+1/2, -y+1/2, z+1/2'

loop_
_atom_site_label
_atom_site_type_symbol
_atom_site_fract_x
_atom_site_fract_y
_atom_site_fract_z
_atom_site_U_iso_or_equiv
_atom_site_adp_type
_atom_site_occupancy
_atom_site_symmetry_multiplicity
_atom_site_calc_flag
_atom_site_refinement_flags
_atom_site_disorder_assembly
_atom_site_disorder_group
Zn1 Zn -0.155933(16) 0.05632(3) -0.122191(13) 0.02364(9) Uani 1 1 d . . .
N1 N -0.09863(14) -0.0549(2) -0.15387(10) 0.0241(6) Uani 1 1 d . . .
N2 N -0.10791(15) 0.1853(2) -0.15002(11) 0.0262(6) Uani 1 1 d . . .
N3 N -0.23089(14) -0.0491(2) -0.16863(10) 0.0258(6) Uani 1 1 d . . .
N4 N -0.09642(13) -0.0400(2) -0.06059(10) 0.0235(6) Uani 1 1 d . . .
N1S N -0.21032(15) 0.1765(2) -0.09654(11) 0.0292(7) Uani 1 1 d . . .
C2S C -0.24133(18) 0.2362(3) -0.08249(14) 0.0294(8) Uani 1 1 d . . .
C3S C -0.2823(2) 0.3126(4) -0.06341(17) 0.0456(10) Uani 1 1 d . . .
H3S1 H -0.3274 0.3202 -0.0884 0.068 Uiso 1 1 calc R . .
H3S2 H -0.2618 0.3926 -0.0556 0.068 Uiso 1 1 calc R . .
H3S3 H -0.2851 0.2763 -0.0335 0.068 Uiso 1 1 calc R . .
C1 C -0.09630(17) 0.0116(3) -0.19673(13) 0.0287(8) Uani 1 1 d . . .
H1A H -0.1389 0.0001 -0.2249 0.034 Uiso 1 1 calc R . .
H1B H -0.0594 -0.0198 -0.2063 0.034 Uiso 1 1 calc R . .
C2 C -0.08546(18) 0.1439(3) -0.18487(13) 0.0283(8) Uani 1 1 d . . .
C3 C -0.05670(19) 0.2184(3) -0.20930(15) 0.0357(9) Uani 1 1 d . . .
H3A H -0.0423 0.1878 -0.2343 0.043 Uiso 1 1 calc R . .
C4 C -0.0491(2) 0.3392(3) -0.19672(15) 0.0395(9) Uani 1 1 d . . .
H4A H -0.0271 0.3913 -0.2119 0.047 Uiso 1 1 calc R . .
C5 C -0.0734(2) 0.3841(3) -0.16222(15) 0.0374(9) Uani 1 1 d . . .
H5A H -0.0703 0.4674 -0.1543 0.045 Uiso 1 1 calc R . .
C6 C -0.10230(18) 0.3040(3) -0.13972(13) 0.0296(8) Uani 1 1 d . . .
H6A H -0.1191 0.3338 -0.1158 0.035 Uiso 1 1 calc R . .
C11 C -0.13567(17) -0.1696(3) -0.16660(14) 0.0289(8) Uani 1 1 d . . .
H11A H -0.1220 -0.2226 -0.1372 0.035 Uiso 1 1 calc R . .
H11B H -0.1243 -0.2108 -0.1928 0.035 Uiso 1 1 calc R . .
C12 C -0.21004(18) -0.1489(3) -0.18428(12) 0.0271(7) Uani 1 1 d . . .
C13 C -0.25494(18) -0.2334(3) -0.21309(13) 0.0307(8) Uani 1 1 d . . .
H13A H -0.2393 -0.3054 -0.2229 0.037 Uiso 1 1 calc R . .
C14 C -0.3225(2) -0.2112(3) -0.22725(14) 0.0362(9) Uani 1 1 d . . .
H14A H -0.3540 -0.2662 -0.2481 0.043 Uiso 1 1 calc R . .
C15 C -0.3441(2) -0.1079(3) -0.21083(15) 0.0361(9) Uani 1 1 d . . .
H15A H -0.3905 -0.0924 -0.2195 0.043 Uiso 1 1 calc R . .
C16 C -0.29807(18) -0.0293(3) -0.18229(13) 0.0307(8) Uani 1 1 d . . .
H16A H -0.3130 0.0420 -0.1714 0.037 Uiso 1 1 calc R . .
C21 C -0.03271(17) -0.0670(3) -0.11459(13) 0.0256(7) Uani 1 1 d . . .
H21A H -0.0046 0.0029 -0.1157 0.031 Uiso 1 1 calc R . .
H21B H -0.0106 -0.1406 -0.1204 0.031 Uiso 1 1 calc R . .
C22 C -0.03760(17) -0.0739(3) -0.06407(13) 0.0225(7) Uani 1 1 d . . .
C23 C 0.01601(17) -0.1115(3) -0.02398(13) 0.0278(8) Uani 1 1 d . . .
H23A H 0.0567 -0.1339 -0.0278 0.033 Uiso 1 1 calc R . .
C24 C 0.01067(18) -0.1165(3) 0.02160(13) 0.0306(8) Uani 1 1 d . . .
H24A H 0.0478 -0.1394 0.0499 0.037 Uiso 1 1 calc R . .
C25 C -0.0517(2) -0.0866(3) 0.02546(14) 0.0308(8) Uani 1 1 d . . .
H25A H -0.0577 -0.0914 0.0563 0.037 Uiso 1 1 calc R . .
C26 C -0.10283(16) -0.0508(3) -0.01607(12) 0.0234(7) Uani 1 1 d . . .
C31 C -0.17103(16) -0.0311(3) -0.01496(12) 0.0241(7) Uani 1 1 d . . .
C32 C -0.22621(19) -0.0859(3) -0.05051(14) 0.0253(8) Uani 1 1 d . . .
H32A H -0.2202 -0.1339 -0.0757 0.030 Uiso 1 1 calc R . .
C33 C -0.29015(18) -0.0704(3) -0.04908(13) 0.0258(7) Uani 1 1 d . . .
H33A H -0.3277 -0.1074 -0.0733 0.031 Uiso 1 1 calc R . .
C34 C -0.29877(16) -0.0008(3) -0.01228(12) 0.0233(7) Uani 1 1 d . . .
C35 C -0.24394(18) 0.0530(3) 0.02310(13) 0.0254(8) Uani 1 1 d . . .
H35A H -0.2502 0.1015 0.0480 0.031 Uiso 1 1 calc R . .
C36 C -0.18031(17) 0.0369(3) 0.02245(12) 0.0254(7) Uani 1 1 d . . .
H36A H -0.1429 0.0721 0.0475 0.030 Uiso 1 1 calc R . .
Zn2 Zn -0.314282(16) -0.08857(3) 0.095876(13) 0.02450(9) Uani 1 1 d . . .
N5 N -0.37081(14) 0.0267(2) 0.12666(11) 0.0247(6) Uani 1 1 d . . .
N6 N -0.37432(13) 0.0088(2) 0.03337(10) 0.0213(5) Uani 1 1 d . . .
N7 N -0.35697(15) -0.2151(2) 0.12736(11) 0.0280(7) Uani 1 1 d . . .
N8 N -0.23832(13) 0.0160(2) 0.14113(10) 0.0250(6) Uani 1 1 d . . .
N3S N -0.26185(17) -0.2084(3) 0.06910(12) 0.0328(7) Uani 1 1 d . . .
C5S C -0.2315(2) -0.2676(3) 0.05330(14) 0.0341(8) Uani 1 1 d . . .
C6S C -0.1928(3) -0.3425(4) 0.0333(2) 0.0564(13) Uani 1 1 d . . .
H6S1 H -0.2186 -0.3589 -0.0016 0.085 Uiso 1 1 calc R . .
H6S2 H -0.1823 -0.4186 0.0515 0.085 Uiso 1 1 calc R . .
H6S3 H -0.1511 -0.3011 0.0362 0.085 Uiso 1 1 calc R . .
C41 C -0.43781(17) 0.0363(3) 0.08785(13) 0.0273(7) Uani 1 1 d . . .
H41A H -0.4606 0.1092 0.0935 0.033 Uiso 1 1 calc R . .
H41B H -0.4650 -0.0347 0.0894 0.033 Uiso 1 1 calc R . .
C42 C -0.43244(17) 0.0429(3) 0.03755(13) 0.0239(7) Uani 1 1 d . . .
C43 C -0.48531(19) 0.0824(3) -0.00306(14) 0.0302(8) Uani 1 1 d . . .
H43A H -0.5257 0.1077 0.0005 0.036 Uiso 1 1 calc R . .
C44 C -0.47968(18) 0.0852(3) -0.04890(14) 0.0321(8) Uani 1 1 d . . .
H44A H -0.5167 0.1081 -0.0773 0.038 Uiso 1 1 calc R . .
C45 C -0.41985(19) 0.0545(3) -0.05259(15) 0.0299(8) Uani 1 1 d . . .
H45A H -0.4147 0.0570 -0.0837 0.036 Uiso 1 1 calc R . .
C46 C -0.36640(17) 0.0194(3) -0.01047(12) 0.0267(7) Uani 1 1 d . . .
C51 C -0.37394(19) -0.0390(3) 0.17043(13) 0.0290(8) Uani 1 1 d . . .
H51A H -0.4117 -0.0077 0.1790 0.035 Uiso 1 1 calc R . .
H51B H -0.3320 -0.0255 0.1990 0.035 Uiso 1 1 calc R . .
C52 C -0.38331(17) -0.1707(3) 0.15969(12) 0.0261(7) Uani 1 1 d . . .
C53 C -0.41600(19) -0.2435(3) 0.18268(14) 0.0346(8) Uani 1 1 d . . .
H53A H -0.4357 -0.2094 0.2042 0.042 Uiso 1 1 calc R . .
C54 C -0.4196(2) -0.3662(4) 0.17390(16) 0.0435(10) Uani 1 1 d . . .
H54A H -0.4401 -0.4181 0.1903 0.052 Uiso 1 1 calc R . .
C55 C -0.3928(2) -0.4116(3) 0.14092(17) 0.0428(10) Uani 1 1 d . . .
H55A H -0.3956 -0.4953 0.1337 0.051 Uiso 1 1 calc R . .
C56 C -0.3617(2) -0.3349(3) 0.11837(16) 0.0358(9) Uani 1 1 d . . .
H56A H -0.3431 -0.3673 0.0959 0.043 Uiso 1 1 calc R . .
C61 C -0.33395(17) 0.1399(3) 0.13924(13) 0.0271(7) Uani 1 1 d . . .
H61A H -0.3441 0.1800 0.1662 0.033 Uiso 1 1 calc R . .
H61B H -0.3485 0.1940 0.1102 0.033 Uiso 1 1 calc R . .
C62 C -0.25853(17) 0.1184(3) 0.15556(12) 0.0260(7) Uani 1 1 d . . .
C63 C -0.21466(19) 0.2051(3) 0.18219(13) 0.0319(8) Uani 1 1 d . . .
H63A H -0.2305 0.2764 0.1924 0.038 Uiso 1 1 calc R . .
C64 C -0.14528(19) 0.1857(3) 0.19409(14) 0.0377(9) Uani 1 1 d . . .
H64A H -0.1134 0.2449 0.2113 0.045 Uiso 1 1 calc R . .
C65 C -0.1255(2) 0.0786(3) 0.17990(15) 0.0357(9) Uani 1 1 d . . .
H65A H -0.0792 0.0615 0.1886 0.043 Uiso 1 1 calc R . .
C66 C -0.17224(17) -0.0031(3) 0.15335(12) 0.0291(7) Uani 1 1 d . . .
H66A H -0.1576 -0.0757 0.1432 0.035 Uiso 1 1 calc R . .
Cl1 Cl -0.00406(5) -0.21484(7) 0.16750(3) 0.0333(2) Uani 1 1 d . . .
O1 O -0.07083(18) -0.2114(3) 0.13235(14) 0.0725(10) Uani 1 1 d . . .
O2 O 0.00877(18) -0.3265(3) 0.19290(14) 0.0685(10) Uani 1 1 d . . .
O3 O 0.0060(2) -0.1209(3) 0.20384(14) 0.0680(10) Uani 1 1 d . . .
O4 O 0.04157(16) -0.1949(3) 0.14206(13) 0.0549(8) Uani 1 1 d . . .
Cl2 Cl -0.29759(5) 0.39119(7) 0.05816(3) 0.0337(2) Uani 1 1 d . . .
O5 O -0.23063(16) 0.3750(3) 0.06326(16) 0.0735(11) Uani 1 1 d . . .
O6 O -0.32401(16) 0.4946(3) 0.02799(12) 0.0568(8) Uani 1 1 d . . .
O7 O -0.3025(2) 0.4086(3) 0.10562(13) 0.0660(11) Uani 1 1 d . . .
O8 O -0.33581(14) 0.2869(2) 0.03601(11) 0.0433(7) Uani 1 1 d . . .
Cl3 Cl -0.46313(5) 0.19423(8) -0.19563(4) 0.0366(2) Uani 1 1 d . . .
O9 O -0.39595(19) 0.2017(4) -0.16465(18) 0.0985(15) Uani 1 1 d . . .
O10 O -0.4700(2) 0.1006(3) -0.22978(15) 0.0793(12) Uani 1 1 d . . .
O11 O -0.50263(19) 0.1667(3) -0.16706(14) 0.0685(10) Uani 1 1 d . . .
O12 O -0.48423(19) 0.3051(3) -0.22109(13) 0.0662(10) Uani 1 1 d . . .
Cl4 Cl -0.17523(5) -0.41754(7) -0.08634(3) 0.0332(2) Uani 1 1 d . . .
O13 O -0.24406(16) -0.3917(3) -0.09287(15) 0.0693(10) Uani 1 1 d . . .
O14 O -0.15266(17) -0.5226(2) -0.05626(11) 0.0562(8) Uani 1 1 d . . .
O15 O -0.13493(14) -0.3161(2) -0.06265(11) 0.0392(6) Uani 1 1 d . . .
O16 O -0.1681(2) -0.4378(2) -0.13282(12) 0.0618(11) Uani 1 1 d . . .

loop_
_atom_site_aniso_label
_atom_site_aniso_U_11
_atom_site_aniso_U_22
_atom_site_aniso_U_33
_atom_site_aniso_U_23
_atom_site_aniso_U_13
_atom_site_aniso_U_12
Zn1 0.0242(2) 0.02391(17) 0.0249(2) 0.00019(15) 0.01134(16) 0.00353(15)
N1 0.0247(16) 0.0258(14) 0.0241(16) 0.0008(11) 0.0115(13) 0.0052(11)
N2 0.0281(16) 0.0274(15) 0.0245(16) 0.0007(11) 0.0110(13) 0.0016(11)
N3 0.0239(16) 0.0295(15) 0.0237(16) 0.0007(11) 0.0085(13) 0.0037(11)
N4 0.0238(15) 0.0218(13) 0.0270(16) 0.0012(11) 0.0117(12) 0.0008(10)
N1S 0.0323(17) 0.0260(15) 0.0314(17) -0.0029(12) 0.0139(14) 0.0058(12)
C2S 0.032(2) 0.0251(17) 0.035(2) 0.0009(14) 0.0158(17) 0.0002(14)
C3S 0.051(3) 0.041(2) 0.059(3) -0.0053(19) 0.038(2) 0.0109(18)
C1 0.0262(19) 0.0351(19) 0.0281(19) 0.0008(14) 0.0136(16) 0.0057(14)
C2 0.0256(19) 0.0298(18) 0.031(2) 0.0028(14) 0.0120(16) 0.0024(14)
C3 0.033(2) 0.041(2) 0.036(2) 0.0072(15) 0.0157(18) 0.0056(15)
C4 0.043(2) 0.039(2) 0.041(2) 0.0098(17) 0.021(2) -0.0055(17)
C5 0.039(2) 0.0300(19) 0.041(2) 0.0022(16) 0.0116(19) -0.0027(16)
C6 0.031(2) 0.0292(18) 0.0255(19) -0.0022(13) 0.0061(16) 0.0017(14)
C11 0.0268(19) 0.0243(17) 0.039(2) -0.0051(14) 0.0155(17) 0.0031(13)
C12 0.0310(19) 0.0282(17) 0.0239(18) 0.0040(13) 0.0121(15) 0.0044(14)
C13 0.033(2) 0.0292(17) 0.028(2) -0.0020(14) 0.0097(16) -0.0023(14)
C14 0.038(2) 0.038(2) 0.030(2) 0.0008(15) 0.0094(18) -0.0050(15)
C15 0.029(2) 0.042(2) 0.034(2) 0.0053(16) 0.0070(18) -0.0019(16)
C16 0.031(2) 0.0323(18) 0.033(2) 0.0026(14) 0.0153(17) 0.0052(15)
C21 0.0179(17) 0.0312(17) 0.0297(19) 0.0009(13) 0.0111(15) 0.0052(12)
C22 0.0205(18) 0.0210(16) 0.0272(19) -0.0024(12) 0.0099(15) -0.0013(11)
C23 0.0212(19) 0.0310(18) 0.034(2) -0.0005(14) 0.0129(16) 0.0072(13)
C24 0.0253(19) 0.0336(18) 0.030(2) 0.0025(14) 0.0066(16) 0.0072(14)
C25 0.033(2) 0.0351(19) 0.023(2) 0.0025(13) 0.0093(17) 0.0049(14)
C26 0.0253(17) 0.0200(15) 0.0293(18) -0.0020(12) 0.0151(15) 0.0001(12)
C31 0.0264(18) 0.0226(16) 0.0269(18) 0.0074(12) 0.0142(15) 0.0065(12)
C32 0.030(2) 0.0238(17) 0.024(2) 0.0002(12) 0.0112(16) 0.0027(13)
C33 0.0243(19) 0.0282(17) 0.028(2) -0.0030(13) 0.0128(15) 0.0003(13)
C34 0.0256(17) 0.0232(16) 0.0233(17) 0.0052(12) 0.0114(14) 0.0027(12)
C35 0.031(2) 0.0247(17) 0.026(2) -0.0001(13) 0.0172(17) 0.0008(13)
C36 0.0250(19) 0.0289(17) 0.0209(18) -0.0002(13) 0.0065(15) 0.0010(13)
Zn2 0.0250(2) 0.02367(18) 0.0270(2) 0.00014(15) 0.01202(17) 0.00419(15)
N5 0.0268(16) 0.0226(14) 0.0253(16) 0.0001(11) 0.0101(13) 0.0006(11)
N6 0.0209(14) 0.0202(13) 0.0242(15) -0.0024(10) 0.0100(12) 0.0023(10)
N7 0.0292(17) 0.0276(15) 0.0279(17) 0.0011(12) 0.0113(14) -0.0018(12)
N8 0.0243(15) 0.0264(14) 0.0250(15) 0.0007(11) 0.0097(12) 0.0043(11)
N3S 0.0381(19) 0.0296(16) 0.0373(19) 0.0017(13) 0.0215(16) 0.0041(13)
C5S 0.050(2) 0.0248(18) 0.035(2) 0.0035(14) 0.0238(19) 0.0004(15)
C6S 0.078(3) 0.034(2) 0.083(4) 0.001(2) 0.061(3) 0.011(2)
C41 0.027(2) 0.0268(17) 0.031(2) 0.0011(14) 0.0135(16) 0.0029(13)
C42 0.0254(19) 0.0166(15) 0.029(2) -0.0024(12) 0.0096(16) -0.0009(12)
C43 0.026(2) 0.0286(17) 0.038(2) 0.0007(14) 0.0133(17) 0.0026(13)
C44 0.0249(19) 0.0356(19) 0.031(2) -0.0010(14) 0.0041(16) 0.0029(14)
C45 0.027(2) 0.0344(19) 0.028(2) -0.0013(14) 0.0090(17) -0.0028(14)
C46 0.0305(19) 0.0252(16) 0.0254(18) 0.0000(13) 0.0114(15) -0.0003(13)
C51 0.039(2) 0.0291(18) 0.0244(19) 0.0025(13) 0.0178(17) 0.0064(14)
C52 0.0267(18) 0.0305(17) 0.0200(18) 0.0041(13) 0.0072(15) 0.0044(13)
C53 0.030(2) 0.049(2) 0.026(2) 0.0019(16) 0.0110(17) -0.0009(16)
C54 0.035(2) 0.048(2) 0.049(3) 0.0131(19) 0.018(2) -0.0056(17)
C55 0.047(3) 0.031(2) 0.050(3) 0.0026(17) 0.016(2) -0.0021(17)
C56 0.040(2) 0.0224(17) 0.049(2) 0.0023(15) 0.0205(19) 0.0023(15)
C61 0.0273(19) 0.0220(16) 0.031(2) -0.0027(13) 0.0094(16) 0.0014(13)
C62 0.0286(19) 0.0282(17) 0.0215(18) 0.0020(13) 0.0096(15) -0.0003(13)
C63 0.034(2) 0.0322(18) 0.030(2) -0.0017(14) 0.0127(17) -0.0040(14)
C64 0.029(2) 0.046(2) 0.033(2) -0.0011(16) 0.0050(17) -0.0050(16)
C65 0.023(2) 0.049(2) 0.034(2) 0.0062(16) 0.0086(18) 0.0026(15)
C66 0.0273(18) 0.0358(18) 0.0248(18) 0.0005(14) 0.0102(15) 0.0088(14)
Cl1 0.0325(5) 0.0328(4) 0.0376(5) 0.0050(3) 0.0163(4) 0.0070(3)
O1 0.043(2) 0.102(3) 0.062(2) 0.0234(19) 0.0068(18) 0.0109(17)
O2 0.064(2) 0.0457(18) 0.086(3) 0.0279(17) 0.015(2) 0.0070(15)
O3 0.101(3) 0.0551(19) 0.067(2) -0.0142(17) 0.053(2) -0.0093(18)
O4 0.0504(19) 0.066(2) 0.065(2) -0.0034(15) 0.0405(17) 0.0040(14)
Cl2 0.0330(5) 0.0296(4) 0.0380(5) -0.0002(4) 0.0122(4) 0.0017(4)
O5 0.0272(18) 0.079(2) 0.111(3) -0.003(2) 0.0201(19) -0.0029(16)
O6 0.067(2) 0.0398(16) 0.058(2) 0.0143(14) 0.0156(17) 0.0043(14)
O7 0.111(3) 0.0440(17) 0.052(3) -0.0039(14) 0.041(2) 0.0104(17)
O8 0.0375(16) 0.0359(14) 0.0536(19) -0.0067(12) 0.0128(14) -0.0042(11)
Cl3 0.0365(5) 0.0380(5) 0.0384(6) 0.0029(4) 0.0171(4) 0.0063(4)
O9 0.035(2) 0.121(3) 0.119(4) 0.006(3) 0.003(2) -0.0009(19)
O10 0.134(4) 0.0526(19) 0.077(3) -0.0131(17) 0.069(3) -0.004(2)
O11 0.081(3) 0.073(2) 0.075(3) 0.0047(18) 0.057(2) 0.0054(18)
O12 0.084(3) 0.0421(17) 0.070(2) 0.0168(15) 0.025(2) 0.0175(16)
Cl4 0.0326(5) 0.0303(4) 0.0358(5) -0.0021(3) 0.0113(4) 0.0004(3)
O13 0.0267(18) 0.084(2) 0.092(3) -0.011(2) 0.0156(18) -0.0020(15)
O14 0.078(2) 0.0384(16) 0.0526(19) 0.0152(13) 0.0246(17) 0.0022(14)
O15 0.0373(16) 0.0298(13) 0.0475(18) -0.0082(11) 0.0117(13) -0.0012(11)
O16 0.106(3) 0.0434(16) 0.039(2) -0.0105(12) 0.029(2) -0.0012(16)

loop_
_atom_type_symbol
_atom_type_description
_atom_type_scat_dispersion_real
_atom_type_scat_dispersion_imag
_atom_type_scat_source
C C 0.0033 0.0016 'International Tables Vol C Tables 4.2.6.8 and 6.1.1.4'
H H 0.0000 0.0000 'International Tables Vol C Tables 4.2.6.8 and 6.1.1.4'
N N 0.0061 0.0033 'International Tables Vol C Tables 4.2.6.8 and 6.1.1.4'
O O 0.0106 0.0060 'International Tables Vol C Tables 4.2.6.8 and 6.1.1.4'
Cl Cl 0.1484 0.1585 'International Tables Vol C Tables 4.2.6.8 and 6.1.1.4'
Zn Zn 0.2839 1.4301 'International Tables Vol C Tables 4.2.6.8 and 6.1.1.4'

loop_
_geom_angle_atom_site_label_1
_geom_angle_atom_site_label_2
_geom_angle_atom_site_label_3
_geom_angle
_geom_angle_site_symmetry_1
_geom_angle_site_symmetry_3
_geom_angle_publ_flag
N3 Zn1 N1S 101.29(12) . . ?
N3 Zn1 N4 111.31(10) . . ?
N1S Zn1 N4 105.69(11) . . ?
N3 Zn1 N2 120.98(11) . . ?
N1S Zn1 N2 96.68(10) . . ?
N4 Zn1 N2 116.84(11) . . ?
N3 Zn1 N1 79.84(11) . . ?
N1S Zn1 N1 174.31(11) . . ?
N4 Zn1 N1 78.88(11) . . ?
N2 Zn1 N1 78.07(11) . . ?
C1 N1 C21 112.9(3) . . ?
C1 N1 C11 113.7(3) . . ?
C21 N1 C11 113.3(3) . . ?
C1 N1 Zn1 105.76(19) . . ?
C21 N1 Zn1 104.77(19) . . ?
C11 N1 Zn1 105.3(2) . . ?
C6 N2 C2 118.2(3) . . ?
C6 N2 Zn1 127.0(2) . . ?
C2 N2 Zn1 114.6(2) . . ?
C12 N3 C16 118.8(3) . . ?
C12 N3 Zn1 114.8(2) . . ?
C16 N3 Zn1 126.3(2) . . ?
C22 N4 C26 117.7(3) . . ?
C22 N4 Zn1 112.1(2) . . ?
C26 N4 Zn1 128.7(2) . . ?
C2S N1S Zn1 176.5(3) . . ?
N1S C2S C3S 178.9(4) . . ?
N1 C1 C2 110.3(3) . . ?
N2 C2 C3 122.1(3) . . ?
N2 C2 C1 115.9(3) . . ?
C3 C2 C1 122.0(3) . . ?
C2 C3 C4 118.7(4) . . ?
C5 C4 C3 120.2(3) . . ?
C6 C5 C4 117.6(3) . . ?
N2 C6 C5 123.1(3) . . ?
N1 C11 C12 111.2(3) . . ?
N3 C12 C13 121.5(3) . . ?
N3 C12 C11 117.0(3) . . ?
C13 C12 C11 121.4(3) . . ?
C14 C13 C12 119.0(3) . . ?
C13 C14 C15 119.4(4) . . ?
C16 C15 C14 119.1(4) . . ?
C15 C16 N3 122.1(3) . . ?
N1 C21 C22 112.1(3) . . ?
N4 C22 C23 122.5(3) . . ?
N4 C22 C21 116.8(3) . . ?
C23 C22 C21 120.7(3) . . ?
C24 C23 C22 119.8(3) . . ?
C23 C24 C25 118.4(3) . . ?
C26 C25 C24 118.4(3) . . ?
N4 C26 C25 123.1(3) . . ?
N4 C26 C31 116.5(3) . . ?
C25 C26 C31 120.3(3) . . ?
C36 C31 C32 119.4(3) . . ?
C36 C31 C26 120.9(3) . . ?
C32 C31 C26 119.6(3) . . ?
C33 C32 C31 120.1(3) . . ?
C34 C33 C32 119.8(3) . . ?
C33 C34 C35 120.0(3) . . ?
C33 C34 C46 121.0(3) . . ?
C35 C34 C46 119.0(3) . . ?
C36 C35 C34 120.6(3) . . ?
C35 C36 C31 120.0(3) . . ?
N8 Zn2 N7 118.62(12) . . ?
N8 Zn2 N3S 101.17(12) . . ?
N7 Zn2 N3S 96.67(11) . . ?
N8 Zn2 N6 111.09(10) . . ?
N7 Zn2 N6 120.14(11) . . ?
N3S Zn2 N6 104.57(11) . . ?
N8 Zn2 N5 80.34(11) . . ?
N7 Zn2 N5 79.43(11) . . ?
N3S Zn2 N5 176.04(11) . . ?
N6 Zn2 N5 78.12(10) . . ?
C61 N5 C41 114.8(3) . . ?
C61 N5 C51 113.3(3) . . ?
C41 N5 C51 110.9(3) . . ?
C61 N5 Zn2 106.3(2) . . ?
C41 N5 Zn2 105.1(2) . . ?
C51 N5 Zn2 105.50(19) . . ?
C42 N6 C46 119.7(3) . . ?
C42 N6 Zn2 111.3(2) . . ?
C46 N6 Zn2 127.8(2) . . ?
C52 N7 C56 118.2(3) . . ?
C52 N7 Zn2 115.0(2) . . ?
C56 N7 Zn2 126.8(3) . . ?
C62 N8 C66 118.7(3) . . ?
C62 N8 Zn2 114.3(2) . . ?
C66 N8 Zn2 126.7(2) . . ?
C5S N3S Zn2 175.4(3) . . ?
N3S C5S C6S 179.8(6) . . ?
N5 C41 C42 110.6(3) . . ?
N6 C42 C43 120.8(3) . . ?
N6 C42 C41 118.0(3) . . ?
C43 C42 C41 121.2(3) . . ?
C42 C43 C44 120.1(3) . . ?
C45 C44 C43 118.7(3) . . ?
C44 C45 C46 119.7(3) . . ?
N6 C46 C45 120.6(3) . . ?
N6 C46 C34 118.4(3) . . ?
C45 C46 C34 120.9(3) . . ?
N5 C51 C52 110.2(3) . . ?
N7 C52 C53 122.1(3) . . ?
N7 C52 C51 116.4(3) . . ?
C53 C52 C51 121.5(3) . . ?
C54 C53 C52 119.3(3) . . ?
C55 C54 C53 118.6(3) . . ?
C54 C55 C56 119.8(4) . . ?
N7 C56 C55 122.0(4) . . ?
N5 C61 C62 111.0(3) . . ?
N8 C62 C63 122.7(3) . . ?
N8 C62 C61 117.5(3) . . ?
C63 C62 C61 119.8(3) . . ?
C62 C63 C64 118.4(3) . . ?
C65 C64 C63 117.9(3) . . ?
C66 C65 C64 120.2(4) . . ?
N8 C66 C65 122.1(3) . . ?
O2 Cl1 O1 110.6(2) . . ?
O2 Cl1 O4 111.2(2) . . ?
O1 Cl1 O4 108.6(2) . . ?
O2 Cl1 O3 107.6(2) . . ?
O1 Cl1 O3 110.6(2) . . ?
O4 Cl1 O3 108.32(19) . . ?
O5 Cl2 O8 110.0(2) . . ?
O5 Cl2 O6 109.4(2) . . ?
O8 Cl2 O6 109.80(19) . . ?
O5 Cl2 O7 110.0(3) . . ?
O8 Cl2 O7 108.3(2) . . ?
O6 Cl2 O7 109.34(19) . . ?
O9 Cl3 O10 108.7(3) . . ?
O9 Cl3 O11 109.2(3) . . ?
O10 Cl3 O11 108.7(2) . . ?
O9 Cl3 O12 110.1(3) . . ?
O10 Cl3 O12 109.8(2) . . ?
O11 Cl3 O12 110.3(2) . . ?
O16 Cl4 O14 108.69(18) . . ?
O16 Cl4 O15 109.0(2) . . ?
O14 Cl4 O15 109.54(19) . . ?
O16 Cl4 O13 111.0(2) . . ?
O14 Cl4 O13 110.2(2) . . ?
O15 Cl4 O13 108.38(18) . . ?

loop_
_geom_bond_atom_site_label_1
_geom_bond_atom_site_label_2
_geom_bond_distance
_geom_bond_site_symmetry_2
_geom_bond_publ_flag
Zn1 N3 2.051(3) . ?
Zn1 N1S 2.078(3) . ?
Zn1 N4 2.080(3) . ?
Zn1 N2 2.088(3) . ?
Zn1 N1 2.166(3) . ?
N1 C1 1.464(4) . ?
N1 C21 1.466(4) . ?
N1 C11 1.475(4) . ?
N2 C6 1.348(4) . ?
N2 C2 1.349(4) . ?
N3 C12 1.334(4) . ?
N3 C16 1.365(4) . ?
N4 C22 1.353(4) . ?
N4 C26 1.354(4) . ?
N1S C2S 1.115(4) . ?
C2S C3S 1.466(5) . ?
C1 C2 1.508(5) . ?
C2 C3 1.372(5) . ?
C3 C4 1.384(5) . ?
C4 C5 1.378(6) . ?
C5 C6 1.376(5) . ?
C11 C12 1.504(5) . ?
C12 C13 1.387(5) . ?
C13 C14 1.375(5) . ?
C14 C15 1.385(5) . ?
C15 C16 1.353(5) . ?
C21 C22 1.511(5) . ?
C22 C23 1.373(5) . ?
C23 C24 1.371(5) . ?
C24 C25 1.420(5) . ?
C25 C26 1.363(5) . ?
C26 C31 1.489(4) . ?
C31 C36 1.395(4) . ?
C31 C32 1.398(5) . ?
C32 C33 1.395(5) . ?
C33 C34 1.384(4) . ?
C34 C35 1.386(5) . ?
C34 C46 1.485(4) . ?
C35 C36 1.381(5) . ?
Zn2 N8 2.044(3) . ?
Zn2 N7 2.061(3) . ?
Zn2 N3S 2.066(3) . ?
Zn2 N6 2.106(3) . ?
Zn2 N5 2.164(3) . ?
N5 C61 1.459(4) . ?
N5 C41 1.474(4) . ?
N5 C51 1.488(4) . ?
N6 C42 1.348(4) . ?
N6 C46 1.350(4) . ?
N7 C52 1.351(4) . ?
N7 C56 1.353(4) . ?
N8 C62 1.337(4) . ?
N8 C66 1.345(4) . ?
N3S C5S 1.131(4) . ?
C5S C6S 1.438(5) . ?
C41 C42 1.509(5) . ?
C42 C43 1.379(5) . ?
C43 C44 1.380(5) . ?
C44 C45 1.367(5) . ?
C45 C46 1.396(5) . ?
C51 C52 1.494(5) . ?
C52 C53 1.388(5) . ?
C53 C54 1.384(5) . ?
C54 C55 1.378(6) . ?
C55 C56 1.383(5) . ?
C61 C62 1.529(5) . ?
C62 C63 1.373(5) . ?
C63 C64 1.415(5) . ?
C64 C65 1.374(5) . ?
C65 C66 1.365(5) . ?
Cl1 O2 1.418(3) . ?
Cl1 O1 1.427(4) . ?
Cl1 O4 1.439(3) . ?
Cl1 O3 1.444(3) . ?
Cl2 O5 1.399(3) . ?
Cl2 O8 1.430(3) . ?
Cl2 O6 1.432(3) . ?
Cl2 O7 1.433(4) . ?
Cl3 O9 1.397(4) . ?
Cl3 O10 1.407(3) . ?
Cl3 O11 1.416(3) . ?
Cl3 O12 1.423(3) . ?
Cl4 O16 1.431(4) . ?
Cl4 O14 1.433(3) . ?
Cl4 O15 1.435(3) . ?
Cl4 O13 1.445(3) . ?
